data_4331504
loop_
_publ_author_name
'Evans, William J.'
'Miller, Kevin A.'
'Lee, David S.'
'Ziller, Joseph W.'

_publ_section_title
;
 Synthesis, Structure, and Ligand-Based Reduction Reactivity of Trivalent
 Organosamarium Benzene Chalcogenolate Complexes (C5Me5)2Sm(EPh)(THF) and
 [(C5Me5)2Sm(\m-EPh)]2
;
_journal_issue 12
_journal_name_full 'Inorganic Chemistry'
_journal_page_first 4326
_journal_page_last 4332
_journal_paper_doi 10.1021/ic0502170
_journal_volume 44
_journal_year 2005
_chemical_formula_sum 'C30 H43 O Se Sm'
_chemical_formula_weight 648.95
_chemical_name_systematic
; 
 ? 
;
_space_group_IT_number 61
_symmetry_cell_setting orthorhombic
_symmetry_space_group_name_Hall '-P 2ac 2ab'
_symmetry_space_group_name_H-M 'P b c a'
_atom_sites_solution_hydrogens geom
_atom_sites_solution_primary direct
_atom_sites_solution_secondary difmap
_audit_creation_method SHELXTL
_cell_angle_alpha 90.00
_cell_angle_beta 90.00
_cell_angle_gamma 90.00
_cell_formula_units_Z 8
_cell_length_a 17.3589(17)
_cell_length_b 15.2692(15)
_cell_length_c 21.463(2)
_cell_measurement_temperature 168(2)
_cell_volume 5688.9(10)
_computing_cell_refinement 'Bruker SMART/SAINT'
_computing_data_collection 'Bruker SMART'
_computing_data_reduction 'Bruker SHELXTL'
_computing_molecular_graphics 'Bruker SHELXTL'
_computing_publication_material 'Bruker SHELXTL'
_computing_structure_refinement 'Bruker SHELXTL'
_computing_structure_solution 'Bruker SHELXTL'
_diffrn_ambient_temperature 168(2)
_diffrn_measured_fraction_theta_full 0.983
_diffrn_measured_fraction_theta_max 0.983
_diffrn_measurement_device_type 'CCD area detector'
_diffrn_measurement_method 'omega scans'
_diffrn_radiation_monochromator graphite
_diffrn_radiation_source 'sealed tube'
_diffrn_radiation_type MoK\a
_diffrn_radiation_wavelength 0.71073
_diffrn_reflns_av_R_equivalents 0.0561
_diffrn_reflns_av_sigmaI/netI 0.0317
_diffrn_reflns_limit_h_max 22
_diffrn_reflns_limit_h_min -22
_diffrn_reflns_limit_k_max 20
_diffrn_reflns_limit_k_min -19
_diffrn_reflns_limit_l_max 28
_diffrn_reflns_limit_l_min -27
_diffrn_reflns_number 56323
_diffrn_reflns_theta_full 28.31
_diffrn_reflns_theta_max 28.31
_diffrn_reflns_theta_min 2.01
_diffrn_standards_decay_% '< 1.0'
_diffrn_standards_interval_count 'initial 50 frames recollected'
_diffrn_standards_number '50 frames'
_exptl_absorpt_coefficient_mu 3.363
_exptl_absorpt_correction_T_max 0.5118
_exptl_absorpt_correction_T_min 0.4869
_exptl_absorpt_correction_type numerical
_exptl_absorpt_process_details 'Bruker SADABS'
_exptl_crystal_colour orange
_exptl_crystal_density_diffrn 1.515
_exptl_crystal_density_meas ?
_exptl_crystal_density_method 'not measured'
_exptl_crystal_description 'melted cube'
_exptl_crystal_F_000 2616
_exptl_crystal_size_max 0.25
_exptl_crystal_size_mid 0.24
_exptl_crystal_size_min 0.23
_refine_diff_density_max 1.208
_refine_diff_density_min -1.911
_refine_diff_density_rms 0.139
_refine_ls_extinction_method none
_refine_ls_goodness_of_fit_ref 1.126
_refine_ls_hydrogen_treatment constr
_refine_ls_matrix_type full
_refine_ls_number_parameters 294
_refine_ls_number_reflns 6961
_refine_ls_number_restraints 0
_refine_ls_restrained_S_all 1.126
_refine_ls_R_factor_all 0.0627
_refine_ls_R_factor_gt 0.0369
_refine_ls_shift/su_max 0.002
_refine_ls_shift/su_mean 0.000
_refine_ls_structure_factor_coef Fsqd
_refine_ls_weighting_details 'calc w=1/[\s^2^(Fo^2^)+(0.0410P)^2^+17.0653P] where P=(Fo^2^+2Fc^2^)/3'
_refine_ls_weighting_scheme calc
_refine_ls_wR_factor_gt 0.0871
_refine_ls_wR_factor_ref 0.1032
_reflns_number_gt 5141
_reflns_number_total 6961
_reflns_threshold_expression >2sigma(I)
_cod_data_source_file ic0502170sup2.cif
_cod_data_source_block dl3
_cod_depositor_comments
;
The following automatic conversions were performed:

'_symmetry_cell_setting' value 'Orthorhombic' changed to
'orthorhombic' according to
/home/saulius/struct/CIF-dictionaries/cif_core.dic dictionary named
'cif_core.dic' version 2.4.2 from 2011-04-26.

Automatic conversion script
Id: cif_fix_values 1891 2012-01-12 08:04:46Z andrius 

The following automatic conversions were performed:

'_exptl_crystal_density_meas' value 'none' was changed to '?' - the
value is perceived as not measured.

Automatic conversion script
Id: cif_fix_values 3008 2015-01-20 13:52:24Z robertas 
;
_cod_original_cell_volume 5689.0(10)
_cod_original_sg_symbol_H-M Pbca
_cod_database_code 4331504

loop_
_symmetry_equiv_pos_as_xyz
'x, y, z'
'-x+1/2, -y, z+1/2'
'-x, y+1/2, -z+1/2'
'x+1/2, -y+1/2, -z'
'-x, -y, -z'
'x-1/2, y, -z-1/2'
'x, -y-1/2, z-1/2'
'-x-1/2, y-1/2, z'

loop_
_atom_site_label
_atom_site_type_symbol
_atom_site_fract_x
_atom_site_fract_y
_atom_site_fract_z
_atom_site_U_iso_or_equiv
_atom_site_adp_type
_atom_site_occupancy
_atom_site_symmetry_multiplicity
_atom_site_calc_flag
_atom_site_refinement_flags
_atom_site_disorder_assembly
_atom_site_disorder_group
Sm1 Sm 0.053545(12) 0.716434(13) 0.147322(9) 0.02055(7) Uani 1 1 d . A .
Se1 Se 0.02240(3) 0.90185(3) 0.15163(3) 0.03731(13) Uani 1 1 d . . .
O1 O -0.0276(2) 0.6964(2) 0.23926(16) 0.0422(9) Uani 1 1 d . . .
C1 C 0.1763(2) 0.7893(3) 0.2103(2) 0.0278(9) Uani 1 1 d . . .
C2 C 0.2016(3) 0.7745(3) 0.1481(2) 0.0301(9) Uani 1 1 d . A .
C3 C 0.2062(3) 0.6823(3) 0.1384(2) 0.0315(10) Uani 1 1 d . . .
C4 C 0.1821(3) 0.6406(3) 0.1947(2) 0.0324(10) Uani 1 1 d . A .
C5 C 0.1649(3) 0.7069(3) 0.2383(2) 0.0313(10) Uani 1 1 d . A .
C6 C 0.1745(3) 0.8756(3) 0.2436(2) 0.0398(12) Uani 1 1 d . A .
H6A H 0.2251 0.8871 0.2622 0.060 Uiso 1 1 calc R . .
H6B H 0.1353 0.8739 0.2764 0.060 Uiso 1 1 calc R . .
H6C H 0.1620 0.9222 0.2139 0.060 Uiso 1 1 calc R . .
C7 C 0.2266(3) 0.8434(4) 0.1024(2) 0.0407(12) Uani 1 1 d . . .
H7A H 0.2810 0.8577 0.1094 0.061 Uiso 1 1 calc R A .
H7B H 0.1952 0.8962 0.1081 0.061 Uiso 1 1 calc R . .
H7C H 0.2200 0.8214 0.0598 0.061 Uiso 1 1 calc R . .
C8 C 0.2441(3) 0.6398(4) 0.0828(2) 0.0453(13) Uani 1 1 d . A .
H8A H 0.2997 0.6348 0.0902 0.068 Uiso 1 1 calc R . .
H8B H 0.2351 0.6756 0.0456 0.068 Uiso 1 1 calc R . .
H8C H 0.2222 0.5813 0.0764 0.068 Uiso 1 1 calc R . .
C9 C 0.1827(4) 0.5434(4) 0.2078(3) 0.0512(15) Uani 1 1 d . . .
H9A H 0.2330 0.5266 0.2247 0.077 Uiso 1 1 calc R A .
H9B H 0.1731 0.5112 0.1691 0.077 Uiso 1 1 calc R . .
H9C H 0.1423 0.5295 0.2382 0.077 Uiso 1 1 calc R . .
C10 C 0.1476(3) 0.6927(4) 0.3065(2) 0.0456(14) Uani 1 1 d . . .
H10A H 0.1958 0.6927 0.3302 0.068 Uiso 1 1 calc R A .
H10B H 0.1215 0.6362 0.3119 0.068 Uiso 1 1 calc R . .
H10C H 0.1141 0.7398 0.3216 0.068 Uiso 1 1 calc R . .
C11 C -0.0732(3) 0.6547(4) 0.0880(2) 0.0363(11) Uani 1 1 d . . .
C12 C -0.0345(3) 0.7055(3) 0.0430(2) 0.0319(10) Uani 1 1 d . A .
C13 C 0.0346(3) 0.6628(3) 0.0271(2) 0.0290(9) Uani 1 1 d . . .
C14 C 0.0388(3) 0.5840(3) 0.0618(2) 0.0346(11) Uani 1 1 d . A .
C15 C -0.0277(3) 0.5801(3) 0.0993(2) 0.0366(11) Uani 1 1 d . A .
C16 C -0.1523(3) 0.6742(5) 0.1144(3) 0.0594(18) Uani 1 1 d . A .
H16A H -0.1917 0.6466 0.0883 0.089 Uiso 1 1 calc R . .
H16B H -0.1605 0.7377 0.1152 0.089 Uiso 1 1 calc R . .
H16C H -0.1558 0.6509 0.1569 0.089 Uiso 1 1 calc R . .
C17 C -0.0662(4) 0.7849(4) 0.0096(3) 0.0532(16) Uani 1 1 d . . .
H17A H -0.0961 0.7660 -0.0267 0.080 Uiso 1 1 calc R A .
H17B H -0.0235 0.8222 -0.0041 0.080 Uiso 1 1 calc R . .
H17C H -0.0996 0.8180 0.0379 0.080 Uiso 1 1 calc R . .
C18 C 0.0877(4) 0.6930(4) -0.0240(2) 0.0470(14) Uani 1 1 d . A .
H18A H 0.0720 0.6663 -0.0635 0.071 Uiso 1 1 calc R . .
H18B H 0.1407 0.6754 -0.0142 0.071 Uiso 1 1 calc R . .
H18C H 0.0851 0.7569 -0.0276 0.071 Uiso 1 1 calc R . .
C19 C 0.0925(4) 0.5083(4) 0.0507(3) 0.0519(15) Uani 1 1 d . . .
H19A H 0.0727 0.4722 0.0164 0.078 Uiso 1 1 calc R A .
H19B H 0.0960 0.4727 0.0886 0.078 Uiso 1 1 calc R . .
H19C H 0.1437 0.5305 0.0397 0.078 Uiso 1 1 calc R . .
C20 C -0.0503(5) 0.5013(4) 0.1382(3) 0.065(2) Uani 1 1 d . . .
H20A H -0.0781 0.4592 0.1120 0.098 Uiso 1 1 calc R A .
H20B H -0.0836 0.5202 0.1725 0.098 Uiso 1 1 calc R . .
H20C H -0.0038 0.4736 0.1551 0.098 Uiso 1 1 calc R . .
C21 C -0.0706(3) 0.9443(3) 0.1145(2) 0.0284(9) Uani 1 1 d . . .
C22 C -0.0646(3) 1.0043(3) 0.0653(2) 0.0380(11) Uani 1 1 d . . .
H22A H -0.0150 1.0238 0.0526 0.046 Uiso 1 1 calc R . .
C23 C -0.1283(4) 1.0356(4) 0.0351(3) 0.0536(16) Uani 1 1 d . . .
H23A H -0.1226 1.0745 0.0009 0.064 Uiso 1 1 calc R . .
C24 C -0.2003(4) 1.0106(4) 0.0541(3) 0.0565(17) Uani 1 1 d . . .
H24A H -0.2446 1.0321 0.0331 0.068 Uiso 1 1 calc R . .
C25 C -0.2084(3) 0.9543(4) 0.1039(3) 0.0546(16) Uani 1 1 d . . .
H25A H -0.2584 0.9380 0.1179 0.066 Uiso 1 1 calc R . .
C26 C -0.1435(3) 0.9213(4) 0.1336(2) 0.0405(12) Uani 1 1 d . . .
H26A H -0.1495 0.8821 0.1677 0.049 Uiso 1 1 calc R . .
C27 C -0.0498(8) 0.6195(9) 0.2697(6) 0.041(3) Uiso 0.50 1 d P A 1
H27A H -0.0050 0.5799 0.2741 0.049 Uiso 0.50 1 calc PR A 1
H27B H -0.0899 0.5890 0.2450 0.049 Uiso 0.50 1 calc PR A 1
C28 C -0.0800(9) 0.6419(10) 0.3308(7) 0.060(4) Uiso 0.50 1 d P A 1
H28A H -0.0398 0.6357 0.3633 0.072 Uiso 0.50 1 calc PR A 1
H28B H -0.1244 0.6043 0.3418 0.072 Uiso 0.50 1 calc PR A 1
C29 C -0.1038(8) 0.7341(8) 0.3241(6) 0.046(3) Uiso 0.50 1 d P A 1
H29A H -0.1018 0.7644 0.3649 0.055 Uiso 0.50 1 calc PR A 1
H29B H -0.1570 0.7377 0.3077 0.055 Uiso 0.50 1 calc PR A 1
C30 C -0.0475(6) 0.7753(7) 0.2788(5) 0.037(2) Uiso 0.50 1 d P A 1
H30A H -0.0721 0.8222 0.2538 0.045 Uiso 0.50 1 calc PR A 1
H30B H -0.0017 0.7992 0.3003 0.045 Uiso 0.50 1 calc PR A 1
C27B C -0.0301(7) 0.6154(7) 0.2798(5) 0.029(3) Uiso 0.50 1 d P A 2
H27C H 0.0204 0.5855 0.2804 0.035 Uiso 0.50 1 calc PR A 2
H27D H -0.0699 0.5739 0.2650 0.035 Uiso 0.50 1 calc PR A 2
C28B C -0.0506(6) 0.6515(7) 0.3443(4) 0.0283(19) Uiso 0.50 1 d P A 2
H28C H -0.0919 0.6159 0.3636 0.034 Uiso 0.50 1 calc PR A 2
H28D H -0.0049 0.6502 0.3719 0.034 Uiso 0.50 1 calc PR A 2
C29B C -0.0776(7) 0.7444(8) 0.3348(5) 0.036(3) Uiso 0.50 1 d P A 2
H29C H -0.0381 0.7868 0.3488 0.043 Uiso 0.50 1 calc PR A 2
H29D H -0.1261 0.7555 0.3577 0.043 Uiso 0.50 1 calc PR A 2
C30B C -0.0903(7) 0.7506(8) 0.2645(5) 0.042(2) Uiso 0.50 1 d P A 2
H30C H -0.1413 0.7270 0.2526 0.050 Uiso 0.50 1 calc PR A 2
H30D H -0.0861 0.8120 0.2499 0.050 Uiso 0.50 1 calc PR A 2

loop_
_atom_site_aniso_label
_atom_site_aniso_U_11
_atom_site_aniso_U_22
_atom_site_aniso_U_33
_atom_site_aniso_U_23
_atom_site_aniso_U_13
_atom_site_aniso_U_12
Sm1 0.02541(12) 0.01819(12) 0.01806(11) -0.00039(8) -0.00044(8) 0.00034(8)
Se1 0.0396(3) 0.0209(2) 0.0514(3) 0.0004(2) -0.0139(2) 0.00350(19)
O1 0.055(2) 0.046(2) 0.0258(17) 0.0059(15) 0.0122(16) 0.0105(17)
C1 0.026(2) 0.032(2) 0.025(2) -0.0056(19) -0.0045(16) 0.0016(18)
C2 0.025(2) 0.038(3) 0.028(2) 0.002(2) -0.0011(17) -0.0001(18)
C3 0.028(2) 0.040(3) 0.027(2) -0.0062(19) -0.0010(18) 0.0053(19)
C4 0.033(2) 0.031(2) 0.033(2) 0.001(2) -0.0058(19) 0.0076(19)
C5 0.028(2) 0.040(3) 0.025(2) 0.0002(19) -0.0061(18) 0.004(2)
C6 0.040(3) 0.037(3) 0.042(3) -0.016(2) -0.012(2) -0.003(2)
C7 0.034(3) 0.048(3) 0.040(3) 0.008(2) 0.003(2) -0.008(2)
C8 0.035(3) 0.062(4) 0.038(3) -0.017(3) 0.001(2) 0.012(3)
C9 0.067(4) 0.038(3) 0.049(3) 0.006(3) -0.006(3) 0.021(3)
C10 0.046(3) 0.070(4) 0.021(2) 0.009(2) -0.009(2) 0.004(3)
C11 0.031(2) 0.046(3) 0.032(2) -0.015(2) -0.0016(19) -0.011(2)
C12 0.035(2) 0.032(3) 0.029(2) -0.0098(19) -0.0121(18) 0.0010(19)
C13 0.037(2) 0.028(2) 0.022(2) -0.0051(18) 0.0003(17) -0.0059(19)
C14 0.042(3) 0.028(2) 0.033(2) -0.008(2) -0.010(2) 0.001(2)
C15 0.052(3) 0.027(3) 0.031(2) -0.0072(19) -0.002(2) -0.018(2)
C16 0.034(3) 0.081(5) 0.064(4) -0.031(4) 0.006(3) -0.016(3)
C17 0.076(4) 0.053(4) 0.030(3) -0.010(3) -0.023(3) 0.023(3)
C18 0.061(4) 0.053(3) 0.028(3) -0.007(2) 0.006(2) -0.009(3)
C19 0.066(4) 0.033(3) 0.056(4) -0.021(3) -0.018(3) 0.017(3)
C20 0.111(6) 0.037(3) 0.047(4) -0.002(3) 0.000(3) -0.039(4)
C21 0.040(3) 0.025(2) 0.020(2) -0.0028(17) -0.0019(17) 0.0085(18)
C22 0.053(3) 0.028(2) 0.033(3) 0.003(2) -0.005(2) 0.000(2)
C23 0.085(5) 0.035(3) 0.041(3) 0.002(2) -0.026(3) 0.009(3)
C24 0.066(4) 0.054(4) 0.049(3) -0.017(3) -0.028(3) 0.028(3)
C25 0.039(3) 0.078(4) 0.046(3) -0.025(3) 0.003(2) 0.009(3)
C26 0.044(3) 0.052(3) 0.026(2) 0.001(2) 0.002(2) 0.001(2)

loop_
_atom_type_symbol
_atom_type_description
_atom_type_scat_dispersion_real
_atom_type_scat_dispersion_imag
_atom_type_scat_source
C C 0.0033 0.0016 'International Tables Vol C Tables 4.2.6.8 and 6.1.1.4'
H H 0.0000 0.0000 'International Tables Vol C Tables 4.2.6.8 and 6.1.1.4'
O O 0.0106 0.0060 'International Tables Vol C Tables 4.2.6.8 and 6.1.1.4'
Se Se -0.0929 2.2259 'International Tables Vol C Tables 4.2.6.8 and 6.1.1.4'
Sm Sm -0.1638 3.4418 'International Tables Vol C Tables 4.2.6.8 and 6.1.1.4'

loop_
_geom_angle_atom_site_label_1
_geom_angle_atom_site_label_2
_geom_angle_atom_site_label_3
_geom_angle
O1 Sm1 Se1 89.35(8)
Cnt1 Sm1 Se1 98.7
Cnt1 Sm1 O1 105.7
Cnt2 Sm1 Se1 114.8
Cnt2 Sm1 O1 105.1
Cnt1 Sm1 Cnt2 134.1
O1 Sm1 C3 126.66(13)
O1 Sm1 C4 96.79(13)
C3 Sm1 C4 30.55(14)
O1 Sm1 C11 82.44(14)
C3 Sm1 C11 133.95(14)
C4 Sm1 C11 134.05(16)
O1 Sm1 C12 109.49(15)
C3 Sm1 C12 118.74(14)
C4 Sm1 C12 138.23(14)
C11 Sm1 C12 30.08(15)
O1 Sm1 C15 84.91(14)
C3 Sm1 C15 109.51(16)
C4 Sm1 C15 104.02(16)
C11 Sm1 C15 30.03(16)
C12 Sm1 C15 49.32(15)
O1 Sm1 C2 125.50(13)
C3 Sm1 C2 30.44(15)
C4 Sm1 C2 50.13(14)
C11 Sm1 C2 152.03(14)
C12 Sm1 C2 123.85(14)
C15 Sm1 C2 137.96(15)
O1 Sm1 C13 131.08(13)
C3 Sm1 C13 89.62(14)
C4 Sm1 C13 109.00(14)
C11 Sm1 C13 49.70(14)
C12 Sm1 C13 29.97(14)
C15 Sm1 C13 49.35(14)
C2 Sm1 C13 102.57(13)
O1 Sm1 C14 113.27(14)
C3 Sm1 C14 84.36(14)
C4 Sm1 C14 90.73(14)
C11 Sm1 C14 49.74(15)
C12 Sm1 C14 49.50(14)
C15 Sm1 C14 29.93(15)
C2 Sm1 C14 109.39(15)
C13 Sm1 C14 30.00(14)
O1 Sm1 C5 79.92(14)
C3 Sm1 C5 49.64(13)
C4 Sm1 C5 29.93(14)
C11 Sm1 C5 152.26(16)
C12 Sm1 C5 167.74(14)
C15 Sm1 C5 126.40(15)
C2 Sm1 C5 49.37(14)
C13 Sm1 C5 137.77(14)
C14 Sm1 C5 120.10(14)
O1 Sm1 C1 95.73(13)
C3 Sm1 C1 49.91(13)
C4 Sm1 C1 49.66(14)
C11 Sm1 C1 175.95(14)
C12 Sm1 C1 149.74(15)
C15 Sm1 C1 153.64(15)
C2 Sm1 C1 30.14(13)
C13 Sm1 C1 132.70(13)
C14 Sm1 C1 134.21(14)
C5 Sm1 C1 29.61(14)
C3 Sm1 Se1 112.01(11)
C4 Sm1 Se1 124.16(10)
C11 Sm1 Se1 101.79(12)
C12 Sm1 Se1 88.93(10)
C15 Sm1 Se1 131.82(12)
C2 Sm1 Se1 81.78(10)
C13 Sm1 Se1 107.61(10)
C14 Sm1 Se1 136.68(10)
C5 Sm1 Se1 99.25(10)
C1 Sm1 Se1 74.52(10)
C21 Se1 Sm1 118.51(14)
C27 O1 C30B 95.5(7)
C27 O1 C30 110.1(7)
C30B O1 C30 34.5(5)
C27 O1 C27B 15.6(7)
C30B O1 C27B 103.1(7)
C30 O1 C27B 108.8(6)
C27 O1 Sm1 129.9(6)
C30B O1 Sm1 130.8(5)
C30 O1 Sm1 119.0(4)
C27B O1 Sm1 125.7(5)
C5 C1 C2 107.6(4)
C5 C1 C6 125.4(4)
C2 C1 C6 126.3(4)
C5 C1 Sm1 75.0(3)
C2 C1 Sm1 73.4(2)
C6 C1 Sm1 124.9(3)
C1 C2 C3 108.1(4)
C1 C2 C7 126.1(4)
C3 C2 C7 125.5(4)
C1 C2 Sm1 76.4(3)
C3 C2 Sm1 74.3(3)
C7 C2 Sm1 119.8(3)
C2 C3 C4 107.5(4)
C2 C3 C8 124.3(5)
C4 C3 C8 127.2(5)
C2 C3 Sm1 75.2(3)
C4 C3 Sm1 74.9(3)
C8 C3 Sm1 124.4(3)
C5 C4 C3 107.7(4)
C5 C4 C9 125.6(5)
C3 C4 C9 126.5(5)
C5 C4 Sm1 76.6(3)
C3 C4 Sm1 74.6(3)
C9 C4 Sm1 119.7(3)
C1 C5 C4 109.1(4)
C1 C5 C10 124.8(4)
C4 C5 C10 125.6(5)
C1 C5 Sm1 75.4(2)
C4 C5 Sm1 73.4(3)
C10 C5 Sm1 123.7(3)
C15 C11 C12 107.3(4)
C15 C11 C16 127.1(5)
C12 C11 C16 125.4(5)
C15 C11 Sm1 75.2(3)
C12 C11 Sm1 75.1(3)
C16 C11 Sm1 119.4(3)
C13 C12 C11 108.5(4)
C13 C12 C17 124.5(5)
C11 C12 C17 126.4(5)
C13 C12 Sm1 75.4(2)
C11 C12 Sm1 74.8(3)
C17 C12 Sm1 123.1(3)
C12 C13 C14 108.1(4)
C12 C13 C18 123.9(5)
C14 C13 C18 127.6(5)
C12 C13 Sm1 74.6(2)
C14 C13 Sm1 75.7(3)
C18 C13 Sm1 121.6(3)
C15 C14 C13 107.0(4)
C15 C14 C19 124.4(5)
C13 C14 C19 127.1(5)
C15 C14 Sm1 74.0(3)
C13 C14 Sm1 74.3(3)
C19 C14 Sm1 128.0(3)
C11 C15 C14 109.1(4)
C11 C15 C20 126.4(5)
C14 C15 C20 124.1(5)
C11 C15 Sm1 74.7(3)
C14 C15 Sm1 76.0(3)
C20 C15 Sm1 122.3(3)
C26 C21 C22 117.3(4)
C26 C21 Se1 124.4(4)
C22 C21 Se1 118.2(4)
C23 C22 C21 121.7(5)
C22 C23 C24 120.0(5)
C23 C24 C25 119.9(5)
C24 C25 C26 119.9(6)
C21 C26 C25 121.2(5)
O1 C27 C28 108.9(11)
C27 C28 C29 103.7(12)
C28 C29 C30 106.2(10)
O1 C30 C29 100.2(8)
O1 C27B C28B 103.5(8)
C29B C28B C27B 106.7(8)
C28B C29B C30B 103.8(9)
O1 C30B C29B 102.9(8)

loop_
_geom_bond_atom_site_label_1
_geom_bond_atom_site_label_2
_geom_bond_distance
Sm1 O1 2.443(3)
Sm1 C3 2.707(5)
Sm1 C4 2.711(4)
Sm1 C11 2.712(4)
Sm1 C12 2.716(4)
Sm1 C15 2.718(4)
Sm1 C2 2.719(4)
Sm1 C13 2.726(4)
Sm1 C14 2.743(5)
Sm1 C5 2.752(4)
Sm1 C1 2.758(4)
Sm1 Se1 2.8837(6)
Sm1 Cnt1 2.448
Sm1 Cnt2 2.445
Se1 C21 1.913(4)
O1 C27 1.398(13)
O1 C30B 1.471(11)
O1 C30 1.513(11)
O1 C27B 1.513(11)
C1 C5 1.408(6)
C1 C2 1.424(6)
C1 C6 1.499(6)
C2 C3 1.425(7)
C2 C7 1.502(7)
C3 C4 1.428(7)
C3 C8 1.511(6)
C4 C5 1.412(6)
C4 C9 1.511(7)
C5 C10 1.510(6)
C11 C15 1.407(8)
C11 C12 1.408(7)
C11 C16 1.515(7)
C12 C13 1.407(7)
C12 C17 1.512(7)
C13 C14 1.416(7)
C13 C18 1.506(7)
C14 C15 1.411(7)
C14 C19 1.504(7)
C15 C20 1.515(7)
C21 C26 1.376(7)
C21 C22 1.402(6)
C22 C23 1.368(7)
C23 C24 1.369(9)
C24 C25 1.379(9)
C25 C26 1.390(8)
C27 C28 1.454(19)
C28 C29 1.473(19)
C29 C30 1.517(16)
C27B C28B 1.532(14)
C28B C29B 1.508(15)
C29B C30B 1.526(16)

loop_
_geom_torsion_atom_site_label_1
_geom_torsion_atom_site_label_2
_geom_torsion_atom_site_label_3
_geom_torsion_atom_site_label_4
_geom_torsion
O1 Sm1 Se1 C21 -83.34(18)
C3 Sm1 Se1 C21 146.91(18)
C4 Sm1 Se1 C21 178.9(2)
C11 Sm1 Se1 C21 -1.20(19)
C12 Sm1 Se1 C21 26.17(19)
C15 Sm1 Se1 C21 -0.8(2)
C2 Sm1 Se1 C21 150.62(18)
C13 Sm1 Se1 C21 49.97(19)
C14 Sm1 Se1 C21 41.0(2)
C5 Sm1 Se1 C21 -163.02(18)
C1 Sm1 Se1 C21 -179.46(18)
C3 Sm1 O1 C27 -67.0(8)
C4 Sm1 O1 C27 -59.9(8)
C11 Sm1 O1 C27 73.7(8)
C12 Sm1 O1 C27 87.1(8)
C15 Sm1 O1 C27 43.6(8)
C2 Sm1 O1 C27 -104.9(8)
C13 Sm1 O1 C27 62.7(8)
C14 Sm1 O1 C27 33.8(8)
C5 Sm1 O1 C27 -84.8(8)
C1 Sm1 O1 C27 -109.9(8)
Se1 Sm1 O1 C27 175.7(8)
C3 Sm1 O1 C30B 140.5(7)
C4 Sm1 O1 C30B 147.5(7)
C11 Sm1 O1 C30B -78.8(7)
C12 Sm1 O1 C30B -65.5(7)
C15 Sm1 O1 C30B -108.9(7)
C2 Sm1 O1 C30B 102.6(7)
C13 Sm1 O1 C30B -89.9(7)
C14 Sm1 O1 C30B -118.8(7)
C5 Sm1 O1 C30B 122.7(7)
C1 Sm1 O1 C30B 97.5(7)
Se1 Sm1 O1 C30B 23.2(7)
C3 Sm1 O1 C30 100.5(5)
C4 Sm1 O1 C30 107.5(5)
C11 Sm1 O1 C30 -118.8(5)
C12 Sm1 O1 C30 -105.5(5)
C15 Sm1 O1 C30 -148.9(5)
C2 Sm1 O1 C30 62.6(5)
C13 Sm1 O1 C30 -129.9(5)
C14 Sm1 O1 C30 -158.8(5)
C5 Sm1 O1 C30 82.7(5)
C1 Sm1 O1 C30 57.5(5)
Se1 Sm1 O1 C30 -16.8(5)
C3 Sm1 O1 C27B -47.9(7)
C4 Sm1 O1 C27B -40.9(6)
C11 Sm1 O1 C27B 92.8(6)
C12 Sm1 O1 C27B 106.1(6)
C15 Sm1 O1 C27B 62.6(6)
C2 Sm1 O1 C27B -85.8(6)
C13 Sm1 O1 C27B 81.7(6)
C14 Sm1 O1 C27B 52.8(6)
C5 Sm1 O1 C27B -65.7(6)
C1 Sm1 O1 C27B -90.9(6)
Se1 Sm1 O1 C27B -165.3(6)
O1 Sm1 C1 C5 57.8(3)
C3 Sm1 C1 C5 -76.6(3)
C4 Sm1 C1 C5 -36.2(3)
C11 Sm1 C1 C5 121(2)
C12 Sm1 C1 C5 -155.3(3)
C15 Sm1 C1 C5 -32.3(5)
C2 Sm1 C1 C5 -114.0(4)
C13 Sm1 C1 C5 -114.5(3)
C14 Sm1 C1 C5 -72.8(3)
Se1 Sm1 C1 C5 145.6(3)
O1 Sm1 C1 C2 171.8(3)
C3 Sm1 C1 C2 37.4(3)
C4 Sm1 C1 C2 77.7(3)
C11 Sm1 C1 C2 -125(2)
C12 Sm1 C1 C2 -41.3(4)
C15 Sm1 C1 C2 81.7(4)
C13 Sm1 C1 C2 -0.6(4)
C14 Sm1 C1 C2 41.2(4)
C5 Sm1 C1 C2 114.0(4)
Se1 Sm1 C1 C2 -100.5(3)
O1 Sm1 C1 C6 -65.1(4)
C3 Sm1 C1 C6 160.5(5)
C4 Sm1 C1 C6 -159.1(5)
C11 Sm1 C1 C6 -2(2)
C12 Sm1 C1 C6 81.8(5)
C15 Sm1 C1 C6 -155.2(4)
C2 Sm1 C1 C6 123.1(5)
C13 Sm1 C1 C6 122.5(4)
C14 Sm1 C1 C6 164.3(4)
C5 Sm1 C1 C6 -122.9(5)
Se1 Sm1 C1 C6 22.7(4)
C5 C1 C2 C3 -0.4(5)
C6 C1 C2 C3 170.3(4)
Sm1 C1 C2 C3 -68.2(3)
C5 C1 C2 C7 -175.0(4)
C6 C1 C2 C7 -4.2(7)
Sm1 C1 C2 C7 117.2(5)
C5 C1 C2 Sm1 67.8(3)
C6 C1 C2 Sm1 -121.5(4)
O1 Sm1 C2 C1 -10.0(3)
C3 Sm1 C2 C1 -113.6(4)
C4 Sm1 C2 C1 -76.0(3)
C11 Sm1 C2 C1 172.9(3)
C12 Sm1 C2 C1 156.4(3)
C15 Sm1 C2 C1 -139.0(3)
C13 Sm1 C2 C1 179.6(3)
C14 Sm1 C2 C1 -150.0(3)
C5 Sm1 C2 C1 -36.5(3)
Se1 Sm1 C2 C1 73.2(3)
O1 Sm1 C2 C3 103.5(3)
C4 Sm1 C2 C3 37.5(3)
C11 Sm1 C2 C3 -73.5(4)
C12 Sm1 C2 C3 -90.1(3)
C15 Sm1 C2 C3 -25.4(4)
C13 Sm1 C2 C3 -66.9(3)
C14 Sm1 C2 C3 -36.4(3)
C5 Sm1 C2 C3 77.1(3)
C1 Sm1 C2 C3 113.6(4)
Se1 Sm1 C2 C3 -173.2(3)
O1 Sm1 C2 C7 -134.1(3)
C3 Sm1 C2 C7 122.3(5)
C4 Sm1 C2 C7 159.8(4)
C11 Sm1 C2 C7 48.8(6)
C12 Sm1 C2 C7 32.3(4)
C15 Sm1 C2 C7 96.9(4)
C13 Sm1 C2 C7 55.5(4)
C14 Sm1 C2 C7 85.9(4)
C5 Sm1 C2 C7 -160.6(4)
C1 Sm1 C2 C7 -124.1(5)
Se1 Sm1 C2 C7 -50.9(4)
C1 C2 C3 C4 1.1(5)
C7 C2 C3 C4 175.7(4)
Sm1 C2 C3 C4 -68.5(3)
C1 C2 C3 C8 -168.5(4)
C7 C2 C3 C8 6.2(7)
Sm1 C2 C3 C8 121.9(4)
C1 C2 C3 Sm1 69.6(3)
C7 C2 C3 Sm1 -115.7(5)
O1 Sm1 C3 C2 -99.3(3)
C4 Sm1 C3 C2 -113.2(4)
C11 Sm1 C3 C2 141.3(3)
C12 Sm1 C3 C2 108.7(3)
C15 Sm1 C3 C2 162.2(3)
C13 Sm1 C3 C2 116.1(3)
C14 Sm1 C3 C2 145.7(3)
C5 Sm1 C3 C2 -76.1(3)
C1 Sm1 C3 C2 -37.0(2)
Se1 Sm1 C3 C2 7.3(3)
O1 Sm1 C3 C4 13.8(3)
C11 Sm1 C3 C4 -105.5(3)
C12 Sm1 C3 C4 -138.1(3)
C15 Sm1 C3 C4 -84.6(3)
C2 Sm1 C3 C4 113.2(4)
C13 Sm1 C3 C4 -130.7(3)
C14 Sm1 C3 C4 -101.1(3)
C5 Sm1 C3 C4 37.1(3)
C1 Sm1 C3 C4 76.2(3)
Se1 Sm1 C3 C4 120.4(3)
O1 Sm1 C3 C8 138.9(4)
C4 Sm1 C3 C8 125.0(6)
C11 Sm1 C3 C8 19.6(5)
C12 Sm1 C3 C8 -13.1(5)
C15 Sm1 C3 C8 40.5(5)
C2 Sm1 C3 C8 -121.8(6)
C13 Sm1 C3 C8 -5.6(4)
C14 Sm1 C3 C8 24.0(4)
C5 Sm1 C3 C8 162.1(5)
C1 Sm1 C3 C8 -158.8(5)
Se1 Sm1 C3 C8 -114.5(4)
C2 C3 C4 C5 -1.4(5)
C8 C3 C4 C5 167.8(5)
Sm1 C3 C4 C5 -70.1(3)
C2 C3 C4 C9 -175.5(5)
C8 C3 C4 C9 -6.3(8)
Sm1 C3 C4 C9 115.7(5)
C2 C3 C4 Sm1 68.8(3)
C8 C3 C4 Sm1 -122.0(5)
O1 Sm1 C4 C5 -55.9(3)
C3 Sm1 C4 C5 112.9(4)
C11 Sm1 C4 C5 -142.0(3)
C12 Sm1 C4 C5 174.4(3)
C15 Sm1 C4 C5 -142.4(3)
C2 Sm1 C4 C5 75.5(3)
C13 Sm1 C4 C5 166.2(3)
C14 Sm1 C4 C5 -169.5(3)
C1 Sm1 C4 C5 35.8(3)
Se1 Sm1 C4 C5 37.9(3)
O1 Sm1 C4 C3 -168.9(3)
C11 Sm1 C4 C3 105.1(3)
C12 Sm1 C4 C3 61.5(4)
C15 Sm1 C4 C3 104.7(3)
C2 Sm1 C4 C3 -37.4(3)
C13 Sm1 C4 C3 53.3(3)
C14 Sm1 C4 C3 77.6(3)
C5 Sm1 C4 C3 -112.9(4)
C1 Sm1 C4 C3 -77.1(3)
Se1 Sm1 C4 C3 -75.0(3)
O1 Sm1 C4 C9 67.6(4)
C3 Sm1 C4 C9 -123.5(5)
C11 Sm1 C4 C9 -18.4(5)
C12 Sm1 C4 C9 -62.0(5)
C15 Sm1 C4 C9 -18.8(4)
C2 Sm1 C4 C9 -160.9(5)
C13 Sm1 C4 C9 -70.2(4)
C14 Sm1 C4 C9 -45.9(4)
C5 Sm1 C4 C9 123.6(5)
C1 Sm1 C4 C9 159.4(5)
Se1 Sm1 C4 C9 161.5(3)
C2 C1 C5 C4 -0.4(5)
C6 C1 C5 C4 -171.3(4)
Sm1 C1 C5 C4 66.3(3)
C2 C1 C5 C10 172.1(4)
C6 C1 C5 C10 1.2(7)
Sm1 C1 C5 C10 -121.2(5)
C2 C1 C5 Sm1 -66.7(3)
C6 C1 C5 Sm1 122.4(4)
C3 C4 C5 C1 1.1(5)
C9 C4 C5 C1 175.3(5)
Sm1 C4 C5 C1 -67.6(3)
C3 C4 C5 C10 -171.3(4)
C9 C4 C5 C10 2.9(8)
Sm1 C4 C5 C10 120.0(5)
C3 C4 C5 Sm1 68.7(3)
C9 C4 C5 Sm1 -117.1(5)
O1 Sm1 C5 C1 -121.2(3)
C3 Sm1 C5 C1 77.6(3)
C4 Sm1 C5 C1 115.5(4)
C11 Sm1 C5 C1 -172.5(3)
C12 Sm1 C5 C1 97.8(7)
C15 Sm1 C5 C1 162.9(3)
C2 Sm1 C5 C1 37.2(3)
C13 Sm1 C5 C1 95.9(3)
C14 Sm1 C5 C1 127.7(3)
Se1 Sm1 C5 C1 -33.5(3)
O1 Sm1 C5 C4 123.3(3)
C3 Sm1 C5 C4 -37.9(3)
C11 Sm1 C5 C4 72.0(4)
C12 Sm1 C5 C4 -17.7(8)
C15 Sm1 C5 C4 47.4(3)
C2 Sm1 C5 C4 -78.3(3)
C13 Sm1 C5 C4 -19.5(4)
C14 Sm1 C5 C4 12.2(3)
C1 Sm1 C5 C4 -115.5(4)
Se1 Sm1 C5 C4 -149.0(3)
O1 Sm1 C5 C10 1.2(4)
C3 Sm1 C5 C10 -160.0(5)
C4 Sm1 C5 C10 -122.1(6)
C11 Sm1 C5 C10 -50.1(6)
C12 Sm1 C5 C10 -139.8(7)
C15 Sm1 C5 C10 -74.7(5)
C2 Sm1 C5 C10 159.6(5)
C13 Sm1 C5 C10 -141.7(4)
C14 Sm1 C5 C10 -109.9(4)
C1 Sm1 C5 C10 122.4(5)
Se1 Sm1 C5 C10 88.9(4)
O1 Sm1 C11 C15 -92.9(3)
C3 Sm1 C11 C15 42.2(4)
C4 Sm1 C11 C15 -0.8(4)
C12 Sm1 C11 C15 112.8(4)
C2 Sm1 C11 C15 84.6(4)
C13 Sm1 C11 C15 76.1(3)
C14 Sm1 C11 C15 36.5(3)
C5 Sm1 C11 C15 -42.1(5)
C1 Sm1 C11 C15 -156(2)
Se1 Sm1 C11 C15 179.3(3)
O1 Sm1 C11 C12 154.3(3)
C3 Sm1 C11 C12 -70.6(4)
C4 Sm1 C11 C12 -113.6(3)
C15 Sm1 C11 C12 -112.8(4)
C2 Sm1 C11 C12 -28.2(5)
C13 Sm1 C11 C12 -36.7(3)
C14 Sm1 C11 C12 -76.4(3)
C5 Sm1 C11 C12 -154.9(3)
C1 Sm1 C11 C12 91(2)
Se1 Sm1 C11 C12 66.5(3)
O1 Sm1 C11 C16 31.6(5)
C3 Sm1 C11 C16 166.7(4)
C4 Sm1 C11 C16 123.8(5)
C12 Sm1 C11 C16 -122.6(6)
C15 Sm1 C11 C16 124.5(6)
C2 Sm1 C11 C16 -150.8(4)
C13 Sm1 C11 C16 -159.3(6)
C14 Sm1 C11 C16 161.0(6)
C5 Sm1 C11 C16 82.4(6)
C1 Sm1 C11 C16 -32(2)
Se1 Sm1 C11 C16 -56.1(5)
C15 C11 C12 C13 -0.5(5)
C16 C11 C12 C13 -175.7(4)
Sm1 C11 C12 C13 68.5(3)
C15 C11 C12 C17 170.8(4)
C16 C11 C12 C17 -4.5(8)
Sm1 C11 C12 C17 -120.2(5)
C15 C11 C12 Sm1 -69.0(3)
C16 C11 C12 Sm1 115.7(5)
O1 Sm1 C12 C13 -141.4(3)
C3 Sm1 C12 C13 15.0(3)
C4 Sm1 C12 C13 -15.6(4)
C11 Sm1 C12 C13 -114.2(4)
C15 Sm1 C12 C13 -76.8(3)
C2 Sm1 C12 C13 50.3(3)
C14 Sm1 C12 C13 -37.0(3)
C5 Sm1 C12 C13 -2.4(9)
C1 Sm1 C12 C13 73.8(4)
Se1 Sm1 C12 C13 129.7(3)
O1 Sm1 C12 C11 -27.2(3)
C3 Sm1 C12 C11 129.2(3)
C4 Sm1 C12 C11 98.6(3)
C15 Sm1 C12 C11 37.5(3)
C2 Sm1 C12 C11 164.5(3)
C13 Sm1 C12 C11 114.2(4)
C14 Sm1 C12 C11 77.2(3)
C5 Sm1 C12 C11 111.8(7)
C1 Sm1 C12 C11 -171.9(3)
Se1 Sm1 C12 C11 -116.1(3)
O1 Sm1 C12 C17 96.7(4)
C3 Sm1 C12 C17 -106.9(4)
C4 Sm1 C12 C17 -137.6(4)
C11 Sm1 C12 C17 123.8(6)
C15 Sm1 C12 C17 161.3(5)
C2 Sm1 C12 C17 -71.6(5)
C13 Sm1 C12 C17 -121.9(6)
C14 Sm1 C12 C17 -158.9(5)
C5 Sm1 C12 C17 -124.4(7)
C1 Sm1 C12 C17 -48.1(6)
Se1 Sm1 C12 C17 7.7(4)
C11 C12 C13 C14 0.8(5)
C17 C12 C13 C14 -170.7(4)
Sm1 C12 C13 C14 68.9(3)
C11 C12 C13 C18 173.9(4)
C17 C12 C13 C18 2.4(7)
Sm1 C12 C13 C18 -118.0(4)
C11 C12 C13 Sm1 -68.1(3)
C17 C12 C13 Sm1 120.4(4)
O1 Sm1 C13 C12 51.3(3)
C3 Sm1 C13 C12 -166.9(3)
C4 Sm1 C13 C12 169.1(3)
C11 Sm1 C13 C12 36.8(3)
C15 Sm1 C13 C12 76.6(3)
C2 Sm1 C13 C12 -139.1(3)
C14 Sm1 C13 C12 113.8(4)
C5 Sm1 C13 C12 179.2(3)
C1 Sm1 C13 C12 -138.8(3)
Se1 Sm1 C13 C12 -53.9(3)
O1 Sm1 C13 C14 -62.5(3)
C3 Sm1 C13 C14 79.3(3)
C4 Sm1 C13 C14 55.3(3)
C11 Sm1 C13 C14 -77.0(3)
C12 Sm1 C13 C14 -113.8(4)
C15 Sm1 C13 C14 -37.1(3)
C2 Sm1 C13 C14 107.1(3)
C5 Sm1 C13 C14 65.5(3)
C1 Sm1 C13 C14 107.4(3)
Se1 Sm1 C13 C14 -167.6(3)
O1 Sm1 C13 C18 171.9(4)
C3 Sm1 C13 C18 -46.3(4)
C4 Sm1 C13 C18 -70.3(4)
C11 Sm1 C13 C18 157.4(5)
C12 Sm1 C13 C18 120.6(5)
C15 Sm1 C13 C18 -162.7(5)
C2 Sm1 C13 C18 -18.5(4)
C14 Sm1 C13 C18 -125.6(5)
C5 Sm1 C13 C18 -60.2(5)
C1 Sm1 C13 C18 -18.2(5)
Se1 Sm1 C13 C18 66.7(4)
C12 C13 C14 C15 -0.8(5)
C18 C13 C14 C15 -173.6(5)
Sm1 C13 C14 C15 67.4(3)
C12 C13 C14 C19 165.7(5)
C18 C13 C14 C19 -7.1(8)
Sm1 C13 C14 C19 -126.1(5)
C12 C13 C14 Sm1 -68.2(3)
C18 C13 C14 Sm1 119.0(5)
O1 Sm1 C14 C15 19.9(3)
C3 Sm1 C14 C15 147.5(3)
C4 Sm1 C14 C15 117.6(3)
C11 Sm1 C14 C15 -36.6(3)
C12 Sm1 C14 C15 -76.4(3)
C2 Sm1 C14 C15 165.2(3)
C13 Sm1 C14 C15 -113.4(4)
C5 Sm1 C14 C15 111.6(3)
C1 Sm1 C14 C15 144.6(3)
Se1 Sm1 C14 C15 -96.1(3)
O1 Sm1 C14 C13 133.3(3)
C3 Sm1 C14 C13 -99.1(3)
C4 Sm1 C14 C13 -129.0(3)
C11 Sm1 C14 C13 76.8(3)
C12 Sm1 C14 C13 37.0(3)
C15 Sm1 C14 C13 113.4(4)
C2 Sm1 C14 C13 -81.5(3)
C5 Sm1 C14 C13 -135.0(3)
C1 Sm1 C14 C13 -102.0(3)
Se1 Sm1 C14 C13 17.3(4)
O1 Sm1 C14 C19 -101.6(5)
C3 Sm1 C14 C19 26.0(5)
C4 Sm1 C14 C19 -3.9(5)
C11 Sm1 C14 C19 -158.1(6)
C12 Sm1 C14 C19 162.1(6)
C15 Sm1 C14 C19 -121.5(6)
C2 Sm1 C14 C19 43.6(5)
C13 Sm1 C14 C19 125.1(6)
C5 Sm1 C14 C19 -9.9(5)
C1 Sm1 C14 C19 23.1(6)
Se1 Sm1 C14 C19 142.4(4)
C12 C11 C15 C14 0.0(5)
C16 C11 C15 C14 175.1(5)
Sm1 C11 C15 C14 -69.0(3)
C12 C11 C15 C20 -172.0(5)
C16 C11 C15 C20 3.2(8)
Sm1 C11 C15 C20 119.1(5)
C12 C11 C15 Sm1 68.9(3)
C16 C11 C15 Sm1 -115.9(5)
C13 C14 C15 C11 0.5(5)
C19 C14 C15 C11 -166.4(4)
Sm1 C14 C15 C11 68.1(3)
C13 C14 C15 C20 172.7(5)
C19 C14 C15 C20 5.7(8)
Sm1 C14 C15 C20 -119.7(5)
C13 C14 C15 Sm1 -67.6(3)
C19 C14 C15 Sm1 125.5(5)
O1 Sm1 C15 C11 83.7(3)
C3 Sm1 C15 C11 -149.1(3)
C4 Sm1 C15 C11 179.4(3)
C12 Sm1 C15 C11 -37.5(3)
C2 Sm1 C15 C11 -135.8(3)
C13 Sm1 C15 C11 -77.4(3)
C14 Sm1 C15 C11 -114.6(4)
C5 Sm1 C15 C11 157.2(3)
C1 Sm1 C15 C11 176.3(3)
Se1 Sm1 C15 C11 -0.9(4)
O1 Sm1 C15 C14 -161.7(3)
C3 Sm1 C15 C14 -34.5(3)
C4 Sm1 C15 C14 -65.9(3)
C11 Sm1 C15 C14 114.6(4)
C12 Sm1 C15 C14 77.1(3)
C2 Sm1 C15 C14 -21.2(4)
C13 Sm1 C15 C14 37.2(3)
C5 Sm1 C15 C14 -88.2(3)
C1 Sm1 C15 C14 -69.1(4)
Se1 Sm1 C15 C14 113.7(3)
O1 Sm1 C15 C20 -40.0(5)
C3 Sm1 C15 C20 87.2(5)
C4 Sm1 C15 C20 55.7(5)
C11 Sm1 C15 C20 -123.7(6)
C12 Sm1 C15 C20 -161.2(6)
C2 Sm1 C15 C20 100.5(5)
C13 Sm1 C15 C20 158.9(6)
C14 Sm1 C15 C20 121.7(7)
C5 Sm1 C15 C20 33.5(6)
C1 Sm1 C15 C20 52.6(7)
Se1 Sm1 C15 C20 -124.6(5)
Sm1 Se1 C21 C26 62.1(4)
Sm1 Se1 C21 C22 -119.2(3)
C26 C21 C22 C23 -3.3(7)
Se1 C21 C22 C23 177.9(4)
C21 C22 C23 C24 2.3(8)
C22 C23 C24 C25 0.2(9)
C23 C24 C25 C26 -1.6(9)
C22 C21 C26 C25 1.9(7)
Se1 C21 C26 C25 -179.4(4)
C24 C25 C26 C21 0.5(8)
C30B O1 C27 C28 -36.0(12)
C30 O1 C27 C28 -3.8(13)
C27B O1 C27 C28 84(3)
Sm1 O1 C27 C28 164.6(8)
O1 C27 C28 C29 22.9(15)
C27 C28 C29 C30 -33.3(15)
C27 O1 C30 C29 -16.2(11)
C30B O1 C30 C29 53.2(11)
C27B O1 C30 C29 -32.6(10)
Sm1 O1 C30 C29 174.1(6)
C28 C29 C30 O1 30.0(12)
C27 O1 C27B C28B -99(3)
C30B O1 C27B C28B -36.7(10)
C30 O1 C27B C28B -1.2(10)
Sm1 O1 C27B C28B 149.9(6)
O1 C27B C28B C29B 13.7(11)
C27B C28B C29B C30B 13.3(12)
C27 O1 C30B C29B 59.3(10)
C30 O1 C30B C29B -58.7(10)
C27B O1 C30B C29B 45.5(10)
Sm1 O1 C30B C29B -141.5(7)
C28B C29B C30B O1 -36.4(11)
